data_2021561
loop_
_publ_author_name
'Yakubovich, Olga'
'Kiriukhina, Galina'
'Volkov, Anatoliy'
'Dimitrova, Olga'

_publ_section_title
;
 The rich crystal chemistry of the <i>AMM</i>'(PO~4~)~2~ morphotropic
 series: NaZnAl(PO~4~)~2~, the first Na representative with a new
 structure type
;
_journal_coeditor_code FN3303
_journal_issue 5
_journal_name_full 'Acta Crystallographica Section C'
_journal_page_first 514
_journal_page_last 522
_journal_paper_doi 10.1107/S2053229619004327
_journal_volume 75
_journal_year 2019
_chemical_formula_iupac 'Na Zn Al (P O4)2'
_chemical_formula_moiety 'Al Na O8 P2 Zn'
_chemical_formula_sum 'Al Na O8 P2 Zn'
_chemical_formula_weight 305.28
_chemical_name_common 'Sodium zinc aluminium phosphate'
_chemical_name_systematic 'Sodium zinc aluminium bis(phosphate)'
_space_group_crystal_system monoclinic
_space_group_IT_number 14
_space_group_name_Hall '-P 2ybc'
_space_group_name_H-M_alt 'P 1 21/c 1'
_symmetry_space_group_name_Hall '-P 2ybc'
_symmetry_space_group_name_H-M 'P 1 21/c 1'
_atom_sites_solution_primary direct
_atom_sites_solution_secondary difmap
_audit_creation_method SHELXL-2016/6
_cell_angle_alpha 90
_cell_angle_beta 119.158(5)
_cell_angle_gamma 90
_cell_formula_units_Z 4
_cell_length_a 9.5199(3)
_cell_length_b 8.6700(2)
_cell_length_c 9.5471(3)
_cell_measurement_reflns_used 4763
_cell_measurement_temperature 293(2)
_cell_measurement_theta_max 32.0370
_cell_measurement_theta_min 3.3780
_cell_volume 688.14(5)
_computing_cell_refinement
;
CrysAlis PRO (Agilent, 2012)
;
_computing_data_collection
;
CrysAlis PRO (Agilent, 2012)
;
_computing_data_reduction
;
CrysAlis PRO (Agilent, 2012)
;
_computing_molecular_graphics
;
DIMOND (Brandenburg, 2006)
;
_computing_structure_refinement
;
SHELXL2016 (Sheldrick, 2015b) and <i>WinGX</i> (Farrugia, 2012)
;
_computing_structure_solution
;
SHELXT (Sheldrick, 2015a) and <i>WinGX</i> (Farrugia, 2012)
;
_diffrn_ambient_temperature 293(2)
_diffrn_detector_area_resol_mean 16.0630
_diffrn_measured_fraction_theta_full 0.999
_diffrn_measured_fraction_theta_max 1.000
_diffrn_measurement_device_type 'Agilent Xcalibur Sapphire3'
_diffrn_measurement_method \w
_diffrn_radiation_type MoK\a
_diffrn_radiation_wavelength 0.71073
_diffrn_reflns_av_R_equivalents 0.0481
_diffrn_reflns_av_unetI/netI 0.0305
_diffrn_reflns_limit_h_max 13
_diffrn_reflns_limit_h_min -13
_diffrn_reflns_limit_k_max 12
_diffrn_reflns_limit_k_min -12
_diffrn_reflns_limit_l_max 13
_diffrn_reflns_limit_l_min -13
_diffrn_reflns_number 12993
_diffrn_reflns_theta_full 25.242
_diffrn_reflns_theta_max 30.000
_diffrn_reflns_theta_min 3.390
_diffrn_source 'Enhance (Mo) X-ray Source'
_exptl_absorpt_coefficient_mu 4.235
_exptl_absorpt_correction_T_max 0.806
_exptl_absorpt_correction_T_min 0.705
_exptl_absorpt_correction_type gaussian
_exptl_absorpt_process_details
;
(CrysAlis PRO; Agilent, 2012)
;
_exptl_crystal_colour colorless
_exptl_crystal_density_diffrn 2.947
_exptl_crystal_description plate
_exptl_crystal_F_000 592
_exptl_crystal_size_max 0.106
_exptl_crystal_size_mid 0.083
_exptl_crystal_size_min 0.066
_refine_diff_density_max 0.532
_refine_diff_density_min -0.571
_refine_ls_extinction_method none
_refine_ls_goodness_of_fit_ref 1.211
_refine_ls_hydrogen_treatment undef
_refine_ls_matrix_type full
_refine_ls_number_parameters 121
_refine_ls_number_reflns 2010
_refine_ls_number_restraints 0
_refine_ls_restrained_S_all 1.211
_refine_ls_R_factor_all 0.0436
_refine_ls_R_factor_gt 0.0366
_refine_ls_shift/su_max 0.000
_refine_ls_shift/su_mean 0.000
_refine_ls_structure_factor_coef Fsqd
_refine_ls_weighting_details 'w=1/[\s^2^(Fo^2^)+(0.0190P)^2^+1.0000P] where P=(Fo^2^+2Fc^2^)/3'
_refine_ls_weighting_scheme calc
_refine_ls_wR_factor_gt 0.0679
_refine_ls_wR_factor_ref 0.0702
_reflns_number_gt 1805
_reflns_number_total 2010
_reflns_threshold_expression 'I > 2\s(I)'
_cod_data_source_file fn3303sup1.cif
_cod_data_source_block I
_cod_depositor_comments 'Adding full bibliography for 2021561.cif.'
_cod_database_code 2021561
_cod_database_fobs_code 2021561
_shelx_space_group_comment
;
The symmetry employed for this shelxl refinement is uniquely defined
by the following loop, which should always be used as a source of
symmetry information in preference to the above space-group names.
They are only intended as comments.
;
_shelx_estimated_absorpt_t_min 0.662
_shelx_estimated_absorpt_t_max 0.767

loop_
_space_group_symop_operation_xyz
'x, y, z'
'-x, y+1/2, -z+1/2'
'-x, -y, -z'
'x, -y-1/2, z-1/2'

loop_
_atom_site_type_symbol
_atom_site_label
_atom_site_fract_x
_atom_site_fract_y
_atom_site_fract_z
_atom_site_U_iso_or_equiv
_atom_site_adp_type
_atom_site_calc_flag
_atom_site_occupancy
Zn Zn1 0.09651(4) 0.64275(4) 0.76296(4) 0.01057(9) Uani d 0.94
Al Al1 0.09651(4) 0.64275(4) 0.76296(4) 0.01057(9) Uani d 0.06
P P1 0.21870(9) 0.32876(8) 0.91619(8) 0.00857(14) Uani d 1
P P2 0.28563(9) 0.66472(8) 0.56712(8) 0.00920(15) Uani d 1
Al Al2 0.41408(9) 0.35512(9) 0.73167(9) 0.01034(16) Uani d 0.94
Zn Zn2 0.41408(9) 0.35512(9) 0.73167(9) 0.01034(16) Uani d 0.06
Na Na1 0.1986(2) 0.51018(17) 0.19444(19) 0.0216(3) Uani d 0.92
Na Na2 0.274(2) 0.494(2) 0.259(2) 0.0216(3) Uani d 0.08
O O1 0.1306(2) 0.1870(2) 0.8206(3) 0.0140(4) Uani d 1
O O2 0.1066(2) 0.4643(2) 0.8921(2) 0.0140(4) Uani d 1
O O3 0.3807(2) 0.8083(2) 0.6644(2) 0.0124(4) Uani d 1
O O4 0.4017(3) 0.5256(2) 0.6298(2) 0.0152(4) Uani d 1
O O5 0.3055(3) 0.2937(2) 1.0978(2) 0.0146(4) Uani d 1
O O6 0.2351(3) 0.6892(2) 0.3914(2) 0.0151(4) Uani d 1
O O7 0.3458(3) 0.3773(3) 0.8696(3) 0.0167(4) Uani d 1
O O8 0.1404(3) 0.6420(3) 0.5891(3) 0.0207(5) Uani d 1

loop_
_atom_site_aniso_label
_atom_site_aniso_U_11
_atom_site_aniso_U_22
_atom_site_aniso_U_33
_atom_site_aniso_U_12
_atom_site_aniso_U_13
_atom_site_aniso_U_23
Zn1 0.01090(17) 0.01047(17) 0.01171(17) -0.00007(13) 0.00658(14) 0.00124(13)
Al1 0.01090(17) 0.01047(17) 0.01171(17) -0.00007(13) 0.00658(14) 0.00124(13)
P1 0.0089(3) 0.0085(3) 0.0087(3) -0.0001(2) 0.0045(3) -0.0001(2)
P2 0.0103(3) 0.0091(3) 0.0089(3) -0.0008(3) 0.0052(3) -0.0004(3)
Al2 0.0111(4) 0.0099(4) 0.0110(4) -0.0006(3) 0.0061(3) -0.0003(3)
Zn2 0.0111(4) 0.0099(4) 0.0110(4) -0.0006(3) 0.0061(3) -0.0003(3)
Na1 0.0326(9) 0.0162(7) 0.0244(8) -0.0059(7) 0.0204(7) -0.0046(6)
Na2 0.0326(9) 0.0162(7) 0.0244(8) -0.0059(7) 0.0204(7) -0.0046(6)
O1 0.0129(10) 0.0117(10) 0.0167(10) -0.0035(8) 0.0067(9) -0.0058(8)
O2 0.0153(10) 0.0110(10) 0.0157(10) 0.0032(8) 0.0074(9) 0.0012(8)
O3 0.0112(10) 0.0107(9) 0.0143(10) -0.0010(7) 0.0054(8) -0.0024(8)
O4 0.0179(11) 0.0117(10) 0.0161(10) 0.0017(8) 0.0084(9) 0.0019(8)
O5 0.0177(11) 0.0137(10) 0.0115(10) 0.0019(8) 0.0063(9) 0.0016(8)
O6 0.0188(11) 0.0157(10) 0.0103(10) 0.0031(8) 0.0067(9) 0.0015(8)
O7 0.0174(11) 0.0212(11) 0.0171(10) -0.0058(9) 0.0127(9) -0.0048(9)
O8 0.0153(11) 0.0327(13) 0.0179(11) -0.0063(10) 0.0110(10) -0.0043(10)

loop_
_atom_type_symbol
_atom_type_description
_atom_type_scat_dispersion_real
_atom_type_scat_dispersion_imag
_atom_type_scat_source
O O 0.0106 0.0060 'International Tables Vol C Tables 4.2.6.8 and 6.1.1.4'
P P 0.1023 0.0942 'International Tables Vol C Tables 4.2.6.8 and 6.1.1.4'
Na Na 0.0362 0.0249 'International Tables Vol C Tables 4.2.6.8 and 6.1.1.4'
Zn Zn 0.2839 1.4301 'International Tables Vol C Tables 4.2.6.8 and 6.1.1.4'
Al Al 0.0645 0.0514 'International Tables Vol C Tables 4.2.6.8 and 6.1.1.4'

loop_
_geom_angle_atom_site_label_1
_geom_angle_atom_site_label_2
_geom_angle_atom_site_label_3
_geom_angle_site_symmetry_1
_geom_angle_site_symmetry_3
_geom_angle
O8 Zn1 O1 . 2_556 108.46(9)
O8 Zn1 O6 . 4_576 100.55(9)
O1 Zn1 O6 2_556 4_576 112.79(9)
O8 Zn1 O2 . . 125.84(10)
O1 Zn1 O2 2_556 . 96.80(9)
O6 Zn1 O2 4_576 . 112.69(9)
O8 Zn1 Na1 . 3_566 131.93(7)
O1 Zn1 Na1 2_556 3_566 44.58(7)
O6 Zn1 Na1 4_576 3_566 125.33(7)
O2 Zn1 Na1 . 3_566 52.22(7)
O8 Zn1 Na1 . 4_576 67.74(8)
O1 Zn1 Na1 2_556 4_576 96.53(7)
O6 Zn1 Na1 4_576 4_576 43.37(7)
O2 Zn1 Na1 . 4_576 155.94(7)
Na1 Zn1 Na1 3_566 4_576 137.29(4)
O8 Zn1 Na2 . 4_576 71.9(3)
O1 Zn1 Na2 2_556 4_576 104.9(3)
O6 Zn1 Na2 4_576 4_576 33.9(3)
O2 Zn1 Na2 . 4_576 145.6(3)
Na1 Zn1 Na2 3_566 4_576 141.9(3)
Na1 Zn1 Na2 4_576 4_576 10.7(3)
O8 Zn1 Na2 . 3_566 124.7(3)
O1 Zn1 Na2 2_556 3_566 35.5(3)
O6 Zn1 Na2 4_576 3_566 128.5(3)
O2 Zn1 Na2 . 3_566 61.6(3)
Na1 Zn1 Na2 3_566 3_566 10.2(3)
Na1 Zn1 Na2 4_576 3_566 130.8(3)
Na2 Zn1 Na2 4_576 3_566 137.4(4)
O1 P1 O2 . . 113.05(12)
O1 P1 O7 . . 109.27(12)
O2 P1 O7 . . 109.68(12)
O1 P1 O5 . . 110.65(12)
O2 P1 O5 . . 105.83(12)
O7 P1 O5 . . 108.22(12)
O1 P1 Na1 . 1_556 131.63(9)
O2 P1 Na1 . 1_556 54.68(9)
O7 P1 Na1 . 1_556 118.93(9)
O5 P1 Na1 . 1_556 51.32(9)
O1 P1 Na2 . 4_566 37.9(4)
O2 P1 Na2 . 4_566 146.0(4)
O7 P1 Na2 . 4_566 77.4(3)
O5 P1 Na2 . 4_566 103.0(3)
Na1 P1 Na2 1_556 4_566 151.6(3)
O1 P1 Na2 . 1_556 135.0(3)
O2 P1 Na2 . 1_556 65.5(4)
O7 P1 Na2 . 1_556 113.1(3)
O5 P1 Na2 . 1_556 41.3(3)
Na1 P1 Na2 1_556 1_556 11.6(3)
Na2 P1 Na2 4_566 1_556 144.0(5)
O8 P2 O6 . . 110.69(13)
O8 P2 O4 . . 112.01(13)
O6 P2 O4 . . 108.58(12)
O8 P2 O3 . . 109.14(12)
O6 P2 O3 . . 109.13(12)
O4 P2 O3 . . 107.19(12)
O8 P2 Na2 . . 115.9(4)
O6 P2 Na2 . . 37.8(4)
O4 P2 Na2 . . 72.4(4)
O3 P2 Na2 . . 131.4(3)
O8 P2 Na1 . 4_576 69.64(10)
O6 P2 Na1 . 4_576 106.49(9)
O4 P2 Na1 . 4_576 141.00(9)
O3 P2 Na1 . 4_576 43.89(8)
Na2 P2 Na1 . 4_576 144.3(4)
O7 Al2 O4 . . 112.36(11)
O7 Al2 O3 . 2_646 108.74(11)
O4 Al2 O3 . 2_646 105.42(10)
O7 Al2 O5 . 4_565 109.12(11)
O4 Al2 O5 . 4_565 111.21(11)
O3 Al2 O5 2_646 4_565 109.90(10)
O7 Al2 Na2 . 3_666 128.1(3)
O4 Al2 Na2 . 3_666 58.6(4)
O3 Al2 Na2 2_646 3_666 46.9(4)
O5 Al2 Na2 4_565 3_666 121.9(3)
O7 Al2 Na2 . 4_566 74.4(3)
O4 Al2 Na2 . 4_566 152.2(4)
O3 Al2 Na2 2_646 4_566 97.1(3)
O5 Al2 Na2 4_565 4_566 44.0(3)
Na2 Al2 Na2 3_666 4_566 139.5(5)
O7 Al2 Na1 . 3_666 122.77(8)
O4 Al2 Na1 . 3_666 67.52(8)
O3 Al2 Na1 2_646 3_666 37.90(7)
O5 Al2 Na1 4_565 3_666 124.46(8)
Na2 Al2 Na1 3_666 3_666 9.7(4)
Na2 Al2 Na1 4_566 3_666 133.2(3)
Na2 Na1 O6 . . 74.4(16)
Na2 Na1 O1 . 4_565 79.5(16)
O6 Na1 O1 . 4_565 92.35(9)
Na2 Na1 O3 . 4_575 75.8(16)
O6 Na1 O3 . 4_575 80.28(8)
O1 Na1 O3 4_565 4_575 155.32(11)
Na2 Na1 O5 . 1_554 75.6(16)
O6 Na1 O5 . 1_554 149.91(11)
O1 Na1 O5 4_565 1_554 84.65(8)
O3 Na1 O5 4_575 1_554 90.04(8)
Na2 Na1 O2 . 1_554 126.9(16)
O6 Na1 O2 . 1_554 146.40(10)
O1 Na1 O2 4_565 1_554 115.31(9)
O3 Na1 O2 4_575 1_554 81.04(8)
O5 Na1 O2 1_554 1_554 57.16(7)
Na2 Na1 O2 . 3_566 143.3(16)
O6 Na1 O2 . 3_566 84.53(8)
O1 Na1 O2 4_565 3_566 71.53(8)
O3 Na1 O2 4_575 3_566 130.31(9)
O5 Na1 O2 1_554 3_566 122.23(9)
O2 Na1 O2 1_554 3_566 86.61(8)
Na2 Na1 P1 . 1_554 101.0(15)
O6 Na1 P1 . 1_554 163.73(8)
O1 Na1 P1 4_565 1_554 102.23(7)
O3 Na1 P1 4_575 1_554 83.46(6)
O5 Na1 P1 1_554 1_554 28.65(5)
O2 Na1 P1 1_554 1_554 28.57(5)
O2 Na1 P1 3_566 1_554 106.77(7)
Na2 Na1 Zn1 . 3_566 112.2(16)
O6 Na1 Zn1 . 3_566 88.25(7)
O1 Na1 Zn1 4_565 3_566 35.37(5)
O3 Na1 Zn1 4_575 3_566 163.84(8)
O5 Na1 Zn1 1_554 3_566 105.41(7)
O2 Na1 Zn1 1_554 3_566 103.17(7)
O2 Na1 Zn1 3_566 3_566 36.16(5)
P1 Na1 Zn1 1_554 3_566 107.81(5)
Na2 Na1 Zn1 . 4_575 106.2(16)
O6 Na1 Zn1 . 4_575 35.02(6)
O1 Na1 Zn1 4_565 4_575 112.15(7)
O3 Na1 Zn1 4_575 4_575 74.56(6)
O5 Na1 Zn1 1_554 4_575 163.20(7)
O2 Na1 Zn1 1_554 4_575 112.54(7)
O2 Na1 Zn1 3_566 4_575 66.37(6)
P1 Na1 Zn1 1_554 4_575 139.15(5)
Zn1 Na1 Zn1 3_566 4_575 89.51(4)
Na2 Na1 P2 . 4_575 99.5(16)
O6 Na1 P2 . 4_575 76.41(6)
O1 Na1 P2 4_565 4_575 168.49(8)
O3 Na1 P2 4_575 4_575 25.96(5)
O5 Na1 P2 1_554 4_575 106.30(7)
O2 Na1 P2 1_554 4_575 74.57(6)
O2 Na1 P2 3_566 4_575 104.41(7)
P1 Na1 P2 1_554 4_575 89.24(4)
Zn1 Na1 P2 3_566 4_575 139.63(5)
Zn1 Na1 P2 4_575 4_575 56.92(3)
Na2 Na1 Al2 . 3_666 51.6(16)
O6 Na1 Al2 . 3_666 83.67(7)
O1 Na1 Al2 4_565 3_666 130.27(8)
O3 Na1 Al2 4_575 3_666 25.99(5)
O5 Na1 Al2 1_554 3_666 75.80(6)
O2 Na1 Al2 1_554 3_666 91.49(6)
O2 Na1 Al2 3_566 3_666 155.55(7)
P1 Na1 Al2 1_554 3_666 81.41(4)
Zn1 Na1 Al2 3_566 3_666 163.34(6)
Zn1 Na1 Al2 4_575 3_666 92.15(4)
P2 Na1 Al2 4_575 3_666 51.89(3)
Na1 Na2 O6 . . 88.3(16)
Na1 Na2 O1 . 4_565 83.5(16)
O6 Na2 O1 . 4_565 95.2(7)
Na1 Na2 O3 . 4_575 87.8(16)
O6 Na2 O3 . 4_575 83.6(6)
O1 Na2 O3 4_565 4_575 171.3(10)
Na1 Na2 O5 . 1_554 88.4(16)
O6 Na2 O5 . 1_554 175.8(10)
O1 Na2 O5 4_565 1_554 86.9(6)
O3 Na2 O5 4_575 1_554 93.7(6)
Na1 Na2 O4 . 3_666 146.5(19)
O6 Na2 O4 . 3_666 107.0(7)
O1 Na2 O4 4_565 3_666 123.2(8)
O3 Na2 O4 4_575 3_666 65.3(5)
O5 Na2 O4 1_554 3_666 74.7(5)
Na1 Na2 Al2 . 3_666 118.7(17)
O6 Na2 Al2 . 3_666 94.6(6)
O1 Na2 Al2 4_565 3_666 156.0(8)
O3 Na2 Al2 4_575 3_666 32.5(3)
O5 Na2 Al2 1_554 3_666 84.7(5)
O4 Na2 Al2 3_666 3_666 32.8(2)
Na1 Na2 P2 . . 106.4(17)
O6 Na2 P2 . . 24.5(2)
O1 Na2 P2 4_565 . 81.2(5)
O3 Na2 P2 4_575 . 100.6(6)
O5 Na2 P2 1_554 . 159.7(8)
O4 Na2 P2 3_666 . 98.2(6)
Al2 Na2 P2 3_666 . 99.6(5)
Na1 Na2 P1 . 4_565 104.5(17)
O6 Na2 P1 . 4_565 106.0(6)
O1 Na2 P1 4_565 4_565 23.6(2)
O3 Na2 P1 4_575 4_565 164.3(8)
O5 Na2 P1 1_554 4_565 77.3(5)
O4 Na2 P1 3_666 4_565 99.7(6)
Al2 Na2 P1 3_666 4_565 132.5(7)
P2 Na2 P1 . 4_565 85.4(4)
Na1 Na2 Al2 . 4_565 112.7(17)
O6 Na2 Al2 . 4_565 154.2(8)
O1 Na2 Al2 4_565 4_565 73.6(5)
O3 Na2 Al2 4_575 4_565 110.9(6)
O5 Na2 Al2 1_554 4_565 30.0(2)
O4 Na2 Al2 3_666 4_565 63.8(4)
Al2 Na2 Al2 3_666 4_565 88.3(5)
P2 Na2 Al2 . 4_565 129.8(6)
P1 Na2 Al2 4_565 4_565 55.7(3)
Na1 Na2 P1 . 1_554 67.4(15)
O6 Na2 P1 . 1_554 151.1(8)
O1 Na2 P1 4_565 1_554 97.1(6)
O3 Na2 P1 4_575 1_554 80.2(5)
O5 Na2 P1 1_554 1_554 24.7(2)
O4 Na2 P1 3_666 1_554 87.8(5)
Al2 Na2 P1 3_666 1_554 84.4(4)
P2 Na2 P1 . 1_554 173.8(7)
P1 Na2 P1 4_565 1_554 95.5(5)
Al2 Na2 P1 4_565 1_554 54.7(3)
Na1 Na2 Zn1 . 4_575 63.1(15)
O6 Na2 Zn1 . 4_575 29.0(3)
O1 Na2 Zn1 4_565 4_575 104.7(6)
O3 Na2 Zn1 4_575 4_575 70.3(5)
O5 Na2 Zn1 1_554 4_575 146.9(8)
O4 Na2 Zn1 3_666 4_575 119.9(6)
Al2 Na2 Zn1 3_666 4_575 94.4(5)
P2 Na2 Zn1 . 4_575 53.0(3)
P1 Na2 Zn1 4_565 4_575 123.8(5)
Al2 Na2 Zn1 4_565 4_575 175.7(7)
P1 Na2 Zn1 1_554 4_575 122.2(6)
P1 O1 Zn1 . 2_546 125.84(12)
P1 O1 Na2 . 4_566 118.5(5)
Zn1 O1 Na2 2_546 4_566 115.6(5)
P1 O1 Na1 . 4_566 133.34(13)
Zn1 O1 Na1 2_546 4_566 100.05(9)
Na2 O1 Na1 4_566 4_566 17.0(5)
P1 O2 Zn1 . . 121.37(12)
P1 O2 Na1 . 1_556 96.75(10)
Zn1 O2 Na1 . 1_556 117.73(10)
P1 O2 Na1 . 3_566 134.43(12)
Zn1 O2 Na1 . 3_566 91.62(8)
Na1 O2 Na1 1_556 3_566 93.39(8)
P2 O3 Al2 . 2_656 133.43(13)
P2 O3 Na2 . 4_576 124.8(5)
Al2 O3 Na2 2_656 4_576 100.6(5)
P2 O3 Na1 . 4_576 110.14(11)
Al2 O3 Na1 2_656 4_576 116.11(10)
Na2 O3 Na1 4_576 4_576 16.4(5)
P2 O4 Al2 . . 136.01(14)
P2 O4 Na2 . 3_666 131.1(4)
Al2 O4 Na2 . 3_666 88.5(4)
P1 O5 Al2 . 4_566 139.94(14)
P1 O5 Na2 . 1_556 113.9(5)
Al2 O5 Na2 4_566 1_556 105.9(5)
P1 O5 Na1 . 1_556 100.02(11)
Al2 O5 Na1 4_566 1_556 118.81(10)
Na2 O5 Na1 1_556 1_556 16.0(5)
P2 O6 Zn1 . 4_575 123.60(12)
P2 O6 Na2 . . 117.7(5)
Zn1 O6 Na2 4_575 . 117.1(5)
P2 O6 Na1 . . 129.88(13)
Zn1 O6 Na1 4_575 . 101.61(10)
Na2 O6 Na1 . . 17.3(5)
P1 O7 Al2 . . 145.65(15)
P2 O8 Zn1 . . 136.70(14)

loop_
_geom_bond_atom_site_label_1
_geom_bond_atom_site_label_2
_geom_bond_site_symmetry_2
_geom_bond_distance
_geom_bond_publ_flag
Zn1 O8 . 1.899(2) y
Zn1 O1 2_556 1.943(2) y
Zn1 O6 4_576 1.947(2) y
Zn1 O2 . 1.951(2) y
Zn1 Na1 3_566 3.3056(15) n
Zn1 Na1 4_576 3.3236(15) n
Zn1 Na2 4_576 3.580(19) n
Zn1 Na2 3_566 3.625(19) n
P1 O1 . 1.517(2) y
P1 O2 . 1.528(2) y
P1 O7 . 1.537(2) y
P1 O5 . 1.545(2) y
P1 Na1 1_556 3.1724(16) n
P1 Na2 4_566 3.334(19) n
P1 Na2 1_556 3.374(18) n
P2 O8 . 1.509(2) y
P2 O6 . 1.518(2) y
P2 O4 . 1.546(2) y
P2 O3 . 1.553(2) y
P2 Na2 . 3.243(18) n
P2 Na1 4_576 3.3303(16) n
Al2 O7 . 1.740(2) y
Al2 O4 . 1.742(2) y
Al2 O3 2_646 1.754(2) y
Al2 O5 4_565 1.754(2) y
Al2 Na2 3_666 3.210(19) n
Al2 Na2 4_566 3.372(19) n
Al2 Na1 3_666 3.5951(17) n
Na1 Na2 . 0.69(2) n
Na1 O6 . 2.330(3) y
Na1 O1 4_565 2.356(2) y
Na1 O3 4_575 2.459(2) y
Na1 O5 1_554 2.515(3) y
Na1 O2 1_554 2.606(3) y
Na1 O2 3_566 2.614(3) y
Na2 O6 . 2.245(18) y
Na2 O1 4_565 2.332(18) y
Na2 O3 4_575 2.386(18) y
Na2 O5 1_554 2.437(18) y
Na2 O4 3_666 2.74(2) y
